data_4106066
loop_
_publ_author_name
'Naruyoshi Komiya'
'Minoru Okada'
'Kanako Fukumoto'
'Daisuke Jomori'
'Takeshi Naota'

_publ_section_title
;
 Highly Phosphorescent Crystals of Vaulted
 trans-Bis(salicylaldiminato)platinum(II) Complexes
;
_journal_name_full 'Journal of the American Chemical Society'
_journal_page_first 6493
_journal_page_last 6496
_journal_paper_doi 10.1021/ja110398p
_journal_volume 133
_journal_year 2011
_chemical_formula_moiety 'C16 H16 N2 O2 Pt'
_chemical_formula_sum 'C16 H16 N2 O2 Pt'
_chemical_formula_weight 463.40
_space_group_IT_number 14
_symmetry_cell_setting monoclinic
_symmetry_Int_Tables_number 14
_symmetry_space_group_name_Hall '-P 2ybc'
_symmetry_space_group_name_H-M 'P 1 21/c 1'
_atom_sites_solution_hydrogens geom
_atom_sites_solution_primary direct
_atom_sites_solution_secondary difmap
_cell_angle_alpha 90.0000
_cell_angle_beta 116.0207(12)
_cell_angle_gamma 90.0000
_cell_formula_units_Z 4
_cell_length_a 18.5211(7)
_cell_length_b 5.4679(2)
_cell_length_c 15.7398(6)
_cell_measurement_reflns_used 7221
_cell_measurement_temperature 96
_cell_measurement_theta_max 27.50
_cell_measurement_theta_min 3.31
_cell_volume 1432.42(9)
_computing_cell_refinement 'RAPID AUTO'
_computing_data_collection 'RAPID AUTO (Rigaku, ????)'
_computing_data_reduction 'RAPID AUTO'
_computing_molecular_graphics 'CrystalStructure 4.0'
_computing_publication_material 'CrystalStructure 4.0 (Rigaku, 2010)'
_computing_structure_refinement 'CRYSTALS (Carruthers, et al., 1999)'
_computing_structure_solution 'SIR92 (Altomare, et al., 1994)'
_diffrn_ambient_temperature 96
_diffrn_detector_area_resol_mean 10.000
_diffrn_measured_fraction_theta_full 0.998
_diffrn_measured_fraction_theta_max 0.998
_diffrn_measurement_device_type 'Rigaku R-AXIS RAPID'
_diffrn_measurement_method \w
_diffrn_radiation_type 'Mo K\a'
_diffrn_radiation_wavelength 0.71075
_diffrn_reflns_av_R_equivalents 0.0300
_diffrn_reflns_limit_h_max 24
_diffrn_reflns_limit_h_min -22
_diffrn_reflns_limit_k_max 7
_diffrn_reflns_limit_k_min -6
_diffrn_reflns_limit_l_max 20
_diffrn_reflns_limit_l_min -20
_diffrn_reflns_number 12137
_diffrn_reflns_theta_full 27.48
_diffrn_reflns_theta_max 27.48
_diffrn_standards_number 0
_exptl_absorpt_coefficient_mu 9.762
_exptl_absorpt_correction_T_max 0.377
_exptl_absorpt_correction_T_min 0.099
_exptl_absorpt_correction_type numerical
_exptl_absorpt_process_details 'NUMABS (Rigaku, 1999)'
_exptl_crystal_colour yellow
_exptl_crystal_density_diffrn 2.149
_exptl_crystal_description needle
_exptl_crystal_F_000 880.00
_exptl_crystal_size_max 0.500
_exptl_crystal_size_mid 0.100
_exptl_crystal_size_min 0.100
_refine_diff_density_max 1.000
_refine_diff_density_min -2.190
_refine_ls_extinction_method none
_refine_ls_goodness_of_fit_ref 1.406
_refine_ls_hydrogen_treatment constr
_refine_ls_number_parameters 209
_refine_ls_number_reflns 3267
_refine_ls_R_factor_gt 0.0244
_refine_ls_shift/su_max 0.000
_refine_ls_structure_factor_coef Fsqd
_refine_ls_weighting_details 'w = 1/[0.0010Fo^2^ + 1.0000\s(Fo^2^)]/(4Fo^2^)'
_refine_ls_weighting_scheme calc
_refine_ls_wR_factor_ref 0.1405
_reflns_number_gt 2490
_reflns_number_total 3267
_reflns_threshold_expression F^2^>2.0\s(F^2^)
_cod_data_source_file ja110398p_si_011.cif
_cod_data_source_block 6
_cod_original_cell_volume 1432.42(10)
_cod_database_code 4106066

loop_
_symmetry_equiv_pos_site_id
_symmetry_equiv_pos_as_xyz
1 +X,+Y,+Z
2 -X,1/2+Y,1/2-Z
3 -X,-Y,-Z
4 +X,1/2-Y,1/2+Z

loop_
_atom_site_label
_atom_site_type_symbol
_atom_site_fract_x
_atom_site_fract_y
_atom_site_fract_z
_atom_site_U_iso_or_equiv
_atom_site_adp_type
_atom_site_occupancy
_atom_site_symmetry_multiplicity
_atom_site_calc_flag
_atom_site_refinement_flags
Pt(1) Pt 0.5000 0.5000 0.5000 0.01227(12) Uani 1.0 2 d .
Pt(2) Pt 0.0000 0.0000 0.0000 0.01428(12) Uani 1.0 2 d .
O(1) O 0.41142(16) 0.5445(5) 0.37089(19) 0.0207(7) Uani 1.0 4 d .
O(2) O 0.08760(15) -0.0711(5) -0.03734(18) 0.0238(7) Uani 1.0 4 d .
N(1) N 0.54473(16) 0.2064(5) 0.4623(2) 0.0174(8) Uani 1.0 4 d .
N(2) N -0.03997(16) 0.2874(5) -0.0877(2) 0.0194(8) Uani 1.0 4 d .
C(1) C 0.43640(19) 0.1789(6) 0.3013(3) 0.0189(9) Uani 1.0 4 d .
C(2) C 0.39326(19) 0.3973(6) 0.2989(3) 0.0173(9) Uani 1.0 4 d .
C(3) C 0.3259(3) 0.4572(7) 0.2141(3) 0.0211(10) Uani 1.0 4 d .
C(4) C 0.3003(2) 0.3081(7) 0.1351(3) 0.0227(10) Uani 1.0 4 d .
C(5) C 0.3426(3) 0.0925(8) 0.1385(3) 0.0269(11) Uani 1.0 4 d .
C(6) C 0.4084(3) 0.0318(7) 0.2191(3) 0.0222(11) Uani 1.0 4 d .
C(7) C 0.5089(2) 0.1010(7) 0.3802(3) 0.0186(10) Uani 1.0 4 d .
C(8) C 0.6213(2) 0.0969(7) 0.5289(3) 0.0201(9) Uani 1.0 4 d .
C(9) C 0.0714(2) 0.2952(6) -0.1322(3) 0.0194(9) Uani 1.0 4 d .
C(10) C 0.1112(2) 0.0762(7) -0.0871(3) 0.0186(9) Uani 1.0 4 d .
C(11) C 0.1812(3) 0.0065(5) -0.0960(4) 0.0204(12) Uani 1.0 4 d .
C(12) C 0.2111(2) 0.1469(7) -0.1454(3) 0.0228(10) Uani 1.0 4 d .
C(13) C 0.1723(3) 0.3657(7) -0.1892(3) 0.0279(11) Uani 1.0 4 d .
C(14) C 0.1041(3) 0.4340(8) -0.1827(3) 0.0251(10) Uani 1.0 4 d .
C(15) C -0.0019(3) 0.3816(7) -0.1325(3) 0.0227(10) Uani 1.0 4 d .
C(16) C -0.1164(2) 0.4029(7) -0.1038(3) 0.0248(10) Uani 1.0 4 d .
H(1) H 0.2989 0.6029 0.2106 0.0252 Uiso 1.0 4 calc R
H(2) H 0.2548 0.3498 0.0805 0.0259 Uiso 1.0 4 calc R
H(3) H 0.3254 -0.0073 0.0853 0.0311 Uiso 1.0 4 calc R
H(4) H 0.4354 -0.1125 0.2203 0.0274 Uiso 1.0 4 calc R
H(5) H 0.5326 -0.0412 0.3719 0.0237 Uiso 1.0 4 calc R
H(6) H 0.6636 0.2146 0.5434 0.0245 Uiso 1.0 4 calc R
H(7) H 0.6178 0.0514 0.5859 0.0245 Uiso 1.0 4 calc R
H(8) H 0.6328 -0.0455 0.5012 0.0248 Uiso 1.0 4 calc R
H(9) H 0.2071 -0.1378 -0.0676 0.0227 Uiso 1.0 4 calc R
H(10) H 0.2573 0.0983 -0.1502 0.0273 Uiso 1.0 4 calc R
H(11) H 0.1926 0.4596 -0.2230 0.0348 Uiso 1.0 4 calc R
H(12) H 0.0792 0.5797 -0.2110 0.0293 Uiso 1.0 4 calc R
H(13) H -0.0245 0.5206 -0.1684 0.0267 Uiso 1.0 4 calc R
H(14) H -0.1119 0.4775 -0.0465 0.0290 Uiso 1.0 4 calc R
H(15) H -0.1306 0.5250 -0.1523 0.0292 Uiso 1.0 4 calc R
H(16) H -0.1574 0.2793 -0.1234 0.0292 Uiso 1.0 4 calc R

loop_
_atom_site_aniso_label
_atom_site_aniso_U_11
_atom_site_aniso_U_22
_atom_site_aniso_U_33
_atom_site_aniso_U_12
_atom_site_aniso_U_13
_atom_site_aniso_U_23
Pt(1) 0.0125(3) 0.0127(3) 0.0121(3) 0.00019(6) 0.00574(16) -0.00006(6)
Pt(2) 0.0132(3) 0.0164(3) 0.0132(3) 0.00295(6) 0.00566(17) 0.00053(6)
O(1) 0.0217(15) 0.0199(12) 0.0155(14) 0.0054(11) 0.0036(12) -0.0053(11)
O(2) 0.0236(14) 0.0239(12) 0.0279(15) 0.0056(12) 0.0150(12) 0.0064(13)
N(1) 0.0154(14) 0.0189(14) 0.0183(15) -0.0020(12) 0.0079(13) 0.0002(12)
N(2) 0.0174(14) 0.0222(15) 0.0151(15) 0.0064(12) 0.0041(13) -0.0005(12)
C(1) 0.0174(17) 0.0215(18) 0.0203(19) -0.0005(14) 0.0105(16) 0.0003(15)
C(2) 0.0149(17) 0.0211(18) 0.0187(18) -0.0037(14) 0.0099(15) -0.0010(15)
C(3) 0.020(2) 0.0212(17) 0.022(3) 0.0021(16) 0.0088(18) -0.0001(16)
C(4) 0.0192(18) 0.029(2) 0.0165(19) -0.0005(15) 0.0051(16) 0.0001(16)
C(5) 0.024(2) 0.032(3) 0.021(3) -0.0010(18) 0.0072(18) -0.0094(19)
C(6) 0.020(2) 0.0247(19) 0.023(3) 0.0014(15) 0.0106(19) -0.0042(15)
C(7) 0.0189(18) 0.0193(19) 0.021(2) -0.0004(15) 0.0121(17) 0.0011(16)
C(8) 0.0204(18) 0.0193(18) 0.0214(19) 0.0027(15) 0.0100(16) 0.0035(15)
C(9) 0.0211(18) 0.0192(17) 0.0173(18) -0.0018(14) 0.0079(16) -0.0052(15)
C(10) 0.0167(18) 0.0223(17) 0.0142(18) -0.0034(16) 0.0043(15) -0.0038(17)
C(11) 0.021(3) 0.021(3) 0.014(3) 0.0031(12) 0.004(2) -0.0034(12)
C(12) 0.0170(18) 0.0267(19) 0.025(2) -0.0000(15) 0.0091(16) -0.0065(16)
C(13) 0.033(3) 0.028(2) 0.026(2) -0.0071(17) 0.0157(19) -0.0015(17)
C(14) 0.029(2) 0.0246(17) 0.020(2) -0.0005(18) 0.0094(18) -0.0048(18)
C(15) 0.025(2) 0.024(2) 0.018(2) 0.0026(16) 0.0085(17) 0.0008(16)
C(16) 0.0208(19) 0.031(2) 0.021(2) 0.0104(17) 0.0077(16) 0.0046(17)

loop_
_atom_type_symbol
_atom_type_description
_atom_type_scat_dispersion_real
_atom_type_scat_dispersion_imag
_atom_type_scat_source
C C 0.0033 0.0016
;
International Tables for Crystallography
(1992, Vol. C, Tables 4.2.6.8 and 6.1.1.4)
;
H H 0.0000 0.0000
;
International Tables for Crystallography
(1992, Vol. C, Table 6.1.1.4)
;
N N 0.0061 0.0033
;
International Tables for Crystallography
(1992, Vol. C, Tables 4.2.6.8 and 6.1.1.4)
;
O O 0.0106 0.0060
;
International Tables for Crystallography
(1992, Vol. C, Tables 4.2.6.8 and 6.1.1.4)
;
Pt Pt -1.7033 8.3905
;
International Tables for Crystallography
(1992, Vol. C, Tables 4.2.6.8 and 6.1.1.4)
;

loop_
_geom_angle_atom_site_label_1
_geom_angle_atom_site_label_2
_geom_angle_atom_site_label_3
_geom_angle
_geom_angle_publ_flag
_geom_angle_site_symmetry_1
_geom_angle_site_symmetry_3
O(1) Pt(1) O(1) 180.00(18) yes . 3_666
O(1) Pt(1) N(1) 93.31(11) yes . .
O(1) Pt(1) N(1) 86.69(11) yes . 3_666
O(1) Pt(1) N(1) 86.69(11) yes 3_666 .
O(1) Pt(1) N(1) 93.31(11) yes 3_666 3_666
N(1) Pt(1) N(1) 180.00(17) yes . 3_666
O(2) Pt(2) O(2) 180.00(15) yes . 3_555
O(2) Pt(2) N(2) 92.99(13) yes . .
O(2) Pt(2) N(2) 87.01(13) yes . 3_555
O(2) Pt(2) N(2) 87.01(13) yes 3_555 .
O(2) Pt(2) N(2) 92.99(13) yes 3_555 3_555
N(2) Pt(2) N(2) 180.00(18) yes . 3_555
Pt(1) O(1) C(2) 126.4(2) yes . .
Pt(2) O(2) C(10) 125.4(3) yes . .
Pt(1) N(1) C(7) 123.4(3) yes . .
Pt(1) N(1) C(8) 120.5(3) yes . .
C(7) N(1) C(8) 116.1(3) yes . .
Pt(2) N(2) C(15) 123.9(3) yes . .
Pt(2) N(2) C(16) 119.5(3) yes . .
C(15) N(2) C(16) 116.6(3) yes . .
C(2) C(1) C(6) 118.4(3) yes . .
C(2) C(1) C(7) 124.7(3) yes . .
C(6) C(1) C(7) 116.8(4) yes . .
O(1) C(2) C(1) 124.3(3) yes . .
O(1) C(2) C(3) 117.5(4) yes . .
C(1) C(2) C(3) 118.1(4) yes . .
C(2) C(3) C(4) 121.8(4) yes . .
C(3) C(4) C(5) 119.6(3) yes . .
C(4) C(5) C(6) 119.8(4) yes . .
C(1) C(6) C(5) 122.3(4) yes . .
N(1) C(7) C(1) 127.2(4) yes . .
C(10) C(9) C(14) 118.4(4) yes . .
C(10) C(9) C(15) 124.2(4) yes . .
C(14) C(9) C(15) 117.4(4) yes . .
O(2) C(10) C(9) 125.0(4) yes . .
O(2) C(10) C(11) 116.7(4) yes . .
C(9) C(10) C(11) 118.4(4) yes . .
C(10) C(11) C(12) 121.4(3) yes . .
C(11) C(12) C(13) 120.3(4) yes . .
C(12) C(13) C(14) 119.2(5) yes . .
C(9) C(14) C(13) 122.3(4) yes . .
N(2) C(15) C(9) 127.2(4) yes . .
C(2) C(3) H(1) 119.070 no . .
C(4) C(3) H(1) 119.133 no . .
C(3) C(4) H(2) 120.029 no . .
C(5) C(4) H(2) 120.314 no . .
C(4) C(5) H(3) 119.610 no . .
C(6) C(5) H(3) 120.580 no . .
C(1) C(6) H(4) 119.026 no . .
C(5) C(6) H(4) 118.719 no . .
N(1) C(7) H(5) 116.395 no . .
C(1) C(7) H(5) 116.399 no . .
N(1) C(8) H(6) 109.076 no . .
N(1) C(8) H(7) 109.410 no . .
N(1) C(8) H(8) 110.011 no . .
H(6) C(8) H(7) 109.438 no . .
H(6) C(8) H(8) 109.447 no . .
H(7) C(8) H(8) 109.445 no . .
C(10) C(11) H(9) 118.962 no . .
C(12) C(11) H(9) 119.636 no . .
C(11) C(12) H(10) 120.120 no . .
C(13) C(12) H(10) 119.573 no . .
C(12) C(13) H(11) 119.999 no . .
C(14) C(13) H(11) 120.813 no . .
C(9) C(14) H(12) 118.865 no . .
C(13) C(14) H(12) 118.782 no . .
N(2) C(15) H(13) 116.456 no . .
C(9) C(15) H(13) 116.381 no . .
N(2) C(16) H(14) 109.884 no . .
N(2) C(16) H(15) 110.025 no . .
N(2) C(16) H(16) 108.583 no . .
H(14) C(16) H(15) 109.439 no . .
H(14) C(16) H(16) 109.448 no . .
H(15) C(16) H(16) 109.445 no . .

loop_
_geom_bond_atom_site_label_1
_geom_bond_atom_site_label_2
_geom_bond_distance
_geom_bond_publ_flag
_geom_bond_site_symmetry_2
Pt(1) O(1) 1.989(3) yes .
Pt(1) O(1) 1.989(3) yes 3_666
Pt(1) N(1) 2.012(3) yes .
Pt(1) N(1) 2.012(3) yes 3_666
Pt(2) O(2) 1.991(4) yes .
Pt(2) O(2) 1.991(4) yes 3_555
Pt(2) N(2) 2.007(3) yes .
Pt(2) N(2) 2.007(3) yes 3_555
O(1) C(2) 1.307(5) yes .
O(2) C(10) 1.325(6) yes .
N(1) C(7) 1.299(5) yes .
N(1) C(8) 1.472(4) yes .
N(2) C(15) 1.302(6) yes .
N(2) C(16) 1.468(5) yes .
C(1) C(2) 1.428(5) yes .
C(1) C(6) 1.414(6) yes .
C(1) C(7) 1.437(4) yes .
C(2) C(3) 1.408(5) yes .
C(3) C(4) 1.385(6) yes .
C(4) C(5) 1.404(6) yes .
C(5) C(6) 1.360(5) yes .
C(9) C(10) 1.422(5) yes .
C(9) C(14) 1.414(7) yes .
C(9) C(15) 1.435(6) yes .
C(10) C(11) 1.414(7) yes .
C(11) C(12) 1.372(7) yes .
C(12) C(13) 1.410(5) yes .
C(13) C(14) 1.362(7) yes .
C(3) H(1) 0.930 no .
C(4) H(2) 0.930 no .
C(5) H(3) 0.930 no .
C(6) H(4) 0.930 no .
C(7) H(5) 0.930 no .
C(8) H(6) 0.960 no .
C(8) H(7) 0.960 no .
C(8) H(8) 0.960 no .
C(11) H(9) 0.930 no .
C(12) H(10) 0.930 no .
C(13) H(11) 0.930 no .
C(14) H(12) 0.930 no .
C(15) H(13) 0.930 no .
C(16) H(14) 0.960 no .
C(16) H(15) 0.960 no .
C(16) H(16) 0.960 no .

loop_
_geom_contact_atom_site_label_1
_geom_contact_atom_site_label_2
_geom_contact_distance
_geom_contact_publ_flag
_geom_contact_site_symmetry_2
Pt(1) C(1) 3.320(4) no .
Pt(1) C(1) 3.320(4) no 3_666
Pt(1) C(2) 2.958(3) no 3_666
Pt(1) C(7) 2.934(4) no 3_666
Pt(1) C(8) 3.036(4) no 3_666
Pt(2) C(9) 3.331(5) no .
Pt(2) C(9) 3.331(5) no 3_555
Pt(2) C(10) 2.963(5) no 3_555
Pt(2) C(15) 2.939(4) no 3_555
Pt(2) C(16) 3.014(4) no 3_555
O(1) C(7) 2.988(5) no .
O(1) C(8) 2.746(5) no 3_666
O(2) C(15) 2.990(5) no .
O(2) C(16) 2.734(5) no 3_555
N(1) C(2) 3.040(4) no .
N(2) C(10) 3.025(6) no .
C(1) C(4) 2.812(4) no .
C(2) C(5) 2.821(6) no .
C(3) C(6) 2.765(6) no .
C(9) C(12) 2.806(6) no .
C(10) C(13) 2.821(7) no .
C(11) C(14) 2.767(5) no .
O(1) C(6) 3.563(6) no 1_565
O(1) C(7) 3.508(5) no 1_565
O(2) C(15) 3.431(5) no 1_545
N(1) N(1) 3.313(5) no 3_656
N(1) C(7) 3.481(6) no 3_656
N(1) C(8) 3.550(5) no 3_656
N(2) N(2) 3.412(4) no 3_565
N(2) C(16) 3.562(4) no 3_565
C(1) C(6) 3.591(7) no 2_655
C(3) C(6) 3.479(6) no 1_565
C(3) C(16) 3.570(6) no 3_565
C(4) C(16) 3.587(6) no 3_565
C(6) O(1) 3.563(6) no 1_545
C(6) C(1) 3.591(7) no 2_645
C(6) C(3) 3.479(6) no 1_545
C(6) C(7) 3.527(7) no 2_645
C(7) O(1) 3.508(5) no 1_545
C(7) N(1) 3.481(6) no 3_656
C(7) C(6) 3.527(7) no 2_655
C(7) C(8) 3.472(7) no 3_656
C(8) N(1) 3.550(5) no 3_656
C(8) C(7) 3.472(7) no 3_656
C(11) C(14) 3.463(5) no 1_545
C(14) C(11) 3.463(5) no 1_565
C(15) O(2) 3.431(5) no 1_565
C(15) C(16) 3.589(5) no 3_565
C(16) N(2) 3.562(4) no 3_565
C(16) C(3) 3.570(6) no 3_565
C(16) C(4) 3.587(6) no 3_565
C(16) C(15) 3.589(5) no 3_565
Pt(1) H(6) 3.2032 no .
Pt(1) H(6) 3.2032 no 3_666
Pt(1) H(7) 3.1650 no .
Pt(1) H(7) 3.1650 no 3_666
Pt(2) H(14) 3.2116 no .
Pt(2) H(14) 3.2116 no 3_555
Pt(2) H(16) 3.1038 no .
Pt(2) H(16) 3.1038 no 3_555
O(1) H(1) 2.4900 no .
O(1) H(6) 2.6690 no 3_666
O(1) H(7) 2.4416 no 3_666
O(2) H(9) 2.4869 no .
O(2) H(14) 2.5217 no 3_555
O(2) H(16) 2.5495 no 3_555
C(1) H(1) 3.2728 no .
C(1) H(3) 3.2686 no .
C(2) H(2) 3.2752 no .
C(2) H(4) 3.2800 no .
C(2) H(5) 3.3351 no .
C(2) H(7) 3.5695 no 3_666
C(3) H(3) 3.2468 no .
C(4) H(4) 3.2259 no .
C(5) H(1) 3.2463 no .
C(6) H(2) 3.2292 no .
C(6) H(5) 2.5255 no .
C(7) H(4) 2.5585 no .
C(7) H(6) 2.9554 no .
C(7) H(7) 2.9819 no .
C(7) H(8) 2.3873 no .
C(8) H(5) 2.4119 no .
C(9) H(9) 3.2736 no .
C(9) H(11) 3.2725 no .
C(10) H(10) 3.2679 no .
C(10) H(12) 3.2732 no .
C(10) H(13) 3.3226 no .
C(11) H(11) 3.2487 no .
C(12) H(12) 3.2289 no .
C(13) H(9) 3.2520 no .
C(14) H(10) 3.2266 no .
C(14) H(13) 2.5345 no .
C(15) H(12) 2.5655 no .
C(15) H(14) 2.9455 no .
C(15) H(15) 2.3958 no .
C(15) H(16) 2.9975 no .
C(16) H(13) 2.4214 no .
H(1) H(2) 2.3035 no .
H(1) H(7) 3.4467 no 3_666
H(2) H(3) 2.3325 no .
H(3) H(4) 2.2798 no .
H(4) H(5) 2.3050 no .
H(5) H(6) 3.0639 no .
H(5) H(7) 3.0712 no .
H(5) H(8) 2.0679 no .
H(9) H(10) 2.2987 no .
H(9) H(14) 3.5448 no 3_555
H(9) H(16) 3.5941 no 3_555
H(10) H(11) 2.3344 no .
H(11) H(12) 2.2867 no .
H(12) H(13) 2.3178 no .
H(13) H(14) 3.0131 no .
H(13) H(15) 2.0879 no .
H(13) H(16) 3.1344 no .
Pt(1) H(5) 3.4341 no 1_565
Pt(1) H(5) 3.4341 no 3_656
Pt(1) H(8) 3.4902 no 1_565
Pt(1) H(8) 3.4902 no 3_656
Pt(2) H(14) 3.4147 no 1_545
Pt(2) H(14) 3.4147 no 3_565
O(1) H(4) 3.2030 no 1_565
O(1) H(5) 3.1839 no 1_565
O(1) H(7) 3.4198 no 3_656
O(1) H(10) 2.8339 no 4_555
O(2) H(12) 3.2809 no 1_545
O(2) H(13) 3.1291 no 1_545
O(2) H(14) 3.4582 no 3_565
N(1) H(3) 3.2212 no 2_655
N(1) H(4) 3.2093 no 2_655
N(1) H(7) 3.1021 no 3_656
N(2) H(11) 3.5618 no 2_544
N(2) H(12) 3.1362 no 2_544
N(2) H(14) 2.9684 no 3_565
C(1) H(4) 2.7856 no 2_655
C(1) H(5) 3.3875 no 2_655
C(1) H(7) 2.7040 no 3_656
C(2) H(4) 3.1901 no 1_565
C(2) H(4) 3.3172 no 2_655
C(2) H(5) 3.5311 no 2_655
C(2) H(7) 3.1101 no 3_656
C(2) H(10) 2.9573 no 4_555
C(3) H(3) 3.5588 no 1_565
C(3) H(4) 3.0799 no 1_565
C(3) H(5) 3.4365 no 2_655
C(3) H(10) 2.9408 no 4_555
C(3) H(15) 3.3109 no 3_565
C(3) H(16) 3.1548 no 3_565
C(4) H(5) 3.2513 no 2_655
C(4) H(8) 3.0194 no 2_655
C(4) H(14) 3.3512 no 3_565
C(4) H(15) 3.3965 no 3_565
C(4) H(16) 3.4214 no 3_565
C(5) H(1) 3.1488 no 1_545
C(5) H(5) 3.1171 no 2_655
C(5) H(6) 3.4921 no 2_645
C(5) H(8) 3.1374 no 2_655
C(5) H(9) 3.3553 no .
C(6) H(1) 3.0646 no 1_545
C(6) H(4) 3.2619 no 2_655
C(6) H(5) 3.1737 no 2_655
C(6) H(7) 3.3423 no 3_656
C(7) H(3) 3.5831 no 2_655
C(7) H(4) 2.7304 no 2_655
C(7) H(7) 2.7536 no 3_656
C(8) H(3) 3.2321 no 2_655
C(8) H(9) 3.2976 no 2_655
C(8) H(10) 3.5161 no 2_645
C(8) H(10) 3.5279 no 2_655
C(8) H(11) 3.5409 no 2_645
C(9) H(2) 3.5859 no .
C(9) H(12) 3.0369 no 2_544
C(9) H(13) 3.2360 no 2_544
C(9) H(14) 2.8573 no 3_565
C(10) H(2) 3.1805 no .
C(10) H(12) 3.2415 no 1_545
C(10) H(12) 3.5645 no 2_544
C(10) H(13) 3.4722 no 2_544
C(10) H(14) 3.2182 no 3_565
C(11) H(2) 3.1264 no .
C(11) H(3) 2.9322 no .
C(11) H(6) 3.0686 no 2_645
C(11) H(12) 3.0481 no 1_545
C(11) H(13) 3.5693 no 2_544
C(12) H(1) 3.5881 no 4_554
C(12) H(2) 3.4653 no .
C(12) H(3) 3.4115 no .
C(12) H(6) 3.2062 no 2_645
C(12) H(8) 3.2528 no 2_655
C(12) H(13) 3.4822 no 2_544
C(12) H(15) 2.9388 no 2_544
C(13) H(6) 3.4676 no 2_655
C(13) H(8) 3.5566 no 2_655
C(13) H(9) 3.2195 no 1_565
C(13) H(13) 3.2705 no 2_544
C(13) H(15) 2.9328 no 2_544
C(14) H(9) 3.0615 no 1_565
C(14) H(13) 3.1214 no 2_544
C(14) H(14) 3.5802 no 3_565
C(15) H(12) 2.7837 no 2_544
C(15) H(14) 2.7861 no 3_565
C(16) H(1) 3.0431 no 3_565
C(16) H(2) 3.0593 no 3_565
C(16) H(11) 3.4522 no 2_544
H(1) C(5) 3.1488 no 1_565
H(1) C(6) 3.0646 no 1_565
H(1) C(12) 3.5881 no 4_555
H(1) C(16) 3.0431 no 3_565
H(1) H(3) 3.0853 no 1_565
H(1) H(4) 2.9159 no 1_565
H(1) H(10) 2.8432 no 4_555
H(1) H(11) 3.5348 no 4_565
H(1) H(14) 3.3185 no 3_565
H(1) H(15) 2.9223 no 3_565
H(1) H(16) 2.4518 no 3_565
H(2) C(9) 3.5859 no .
H(2) C(10) 3.1805 no .
H(2) C(11) 3.1264 no .
H(2) C(12) 3.4653 no .
H(2) C(16) 3.0593 no 3_565
H(2) H(6) 3.5581 no 2_655
H(2) H(8) 2.9441 no 2_655
H(2) H(9) 3.3931 no .
H(2) H(9) 3.5011 no 1_565
H(2) H(14) 2.6356 no 3_565
H(2) H(15) 3.0537 no 3_565
H(2) H(16) 2.9832 no 3_565
H(3) N(1) 3.2212 no 2_645
H(3) C(3) 3.5588 no 1_545
H(3) C(7) 3.5831 no 2_645
H(3) C(8) 3.2321 no 2_645
H(3) C(11) 2.9322 no .
H(3) C(12) 3.4115 no .
H(3) H(1) 3.0853 no 1_545
H(3) H(5) 3.5091 no 2_655
H(3) H(6) 2.6126 no 2_645
H(3) H(8) 3.4701 no 2_645
H(3) H(8) 3.1239 no 2_655
H(3) H(9) 2.5447 no .
H(3) H(10) 3.4009 no .
H(4) O(1) 3.2030 no 1_545
H(4) N(1) 3.2093 no 2_645
H(4) C(1) 2.7856 no 2_645
H(4) C(2) 3.1901 no 1_545
H(4) C(2) 3.3172 no 2_645
H(4) C(3) 3.0799 no 1_545
H(4) C(6) 3.2619 no 2_645
H(4) C(7) 2.7304 no 2_645
H(4) H(1) 2.9159 no 1_545
H(4) H(4) 3.4794 no 2_645
H(4) H(4) 3.4794 no 2_655
H(4) H(5) 2.9504 no 2_645
H(5) Pt(1) 3.4341 no 1_545
H(5) O(1) 3.1839 no 1_545
H(5) C(1) 3.3875 no 2_645
H(5) C(2) 3.5311 no 2_645
H(5) C(3) 3.4365 no 2_645
H(5) C(4) 3.2513 no 2_645
H(5) C(5) 3.1171 no 2_645
H(5) C(6) 3.1737 no 2_645
H(5) H(3) 3.5091 no 2_645
H(5) H(4) 2.9504 no 2_655
H(5) H(7) 3.1348 no 3_656
H(6) C(5) 3.4921 no 2_655
H(6) C(11) 3.0686 no 2_655
H(6) C(12) 3.2062 no 2_655
H(6) C(13) 3.4676 no 2_645
H(6) H(2) 3.5581 no 2_645
H(6) H(3) 2.6126 no 2_655
H(6) H(9) 2.3947 no 2_655
H(6) H(10) 2.6852 no 2_655
H(6) H(11) 3.2289 no 2_645
H(7) O(1) 3.4198 no 3_656
H(7) N(1) 3.1021 no 3_656
H(7) C(1) 2.7040 no 3_656
H(7) C(2) 3.1101 no 3_656
H(7) C(6) 3.3423 no 3_656
H(7) C(7) 2.7536 no 3_656
H(7) H(5) 3.1348 no 3_656
H(7) H(10) 3.2336 no 2_645
H(7) H(11) 3.2543 no 2_645
H(8) Pt(1) 3.4902 no 1_545
H(8) C(4) 3.0194 no 2_645
H(8) C(5) 3.1374 no 2_645
H(8) C(12) 3.2528 no 2_645
H(8) C(13) 3.5566 no 2_645
H(8) H(2) 2.9441 no 2_645
H(8) H(3) 3.1239 no 2_645
H(8) H(3) 3.4701 no 2_655
H(8) H(9) 3.4837 no 2_655
H(8) H(10) 3.0409 no 2_645
H(8) H(11) 3.5697 no 2_645
H(9) C(5) 3.3553 no .
H(9) C(8) 3.2976 no 2_645
H(9) C(13) 3.2195 no 1_545
H(9) C(14) 3.0615 no 1_545
H(9) H(2) 3.5011 no 1_545
H(9) H(2) 3.3931 no .
H(9) H(3) 2.5447 no .
H(9) H(6) 2.3947 no 2_645
H(9) H(8) 3.4837 no 2_645
H(9) H(11) 3.2140 no 1_545
H(9) H(12) 2.8987 no 1_545
H(10) O(1) 2.8339 no 4_554
H(10) C(2) 2.9573 no 4_554
H(10) C(3) 2.9408 no 4_554
H(10) C(8) 3.5279 no 2_645
H(10) C(8) 3.5161 no 2_655
H(10) H(1) 2.8432 no 4_554
H(10) H(3) 3.4009 no .
H(10) H(6) 2.6852 no 2_645
H(10) H(7) 3.2336 no 2_655
H(10) H(8) 3.0409 no 2_655
H(10) H(15) 2.9886 no 2_544
H(11) N(2) 3.5618 no 2_554
H(11) C(8) 3.5409 no 2_655
H(11) C(16) 3.4522 no 2_554
H(11) H(1) 3.5348 no 4_564
H(11) H(6) 3.2289 no 2_655
H(11) H(7) 3.2543 no 2_655
H(11) H(8) 3.5697 no 2_655
H(11) H(9) 3.2140 no 1_565
H(11) H(15) 2.9727 no 2_544
H(11) H(15) 3.5707 no 2_554
H(11) H(16) 2.8172 no 2_554
H(12) O(2) 3.2809 no 1_565
H(12) N(2) 3.1362 no 2_554
H(12) C(9) 3.0369 no 2_554
H(12) C(10) 3.2415 no 1_565
H(12) C(10) 3.5645 no 2_554
H(12) C(11) 3.0481 no 1_565
H(12) C(15) 2.7837 no 2_554
H(12) H(9) 2.8987 no 1_565
H(12) H(13) 3.5057 no 2_544
H(12) H(13) 2.9592 no 2_554
H(13) O(2) 3.1291 no 1_565
H(13) C(9) 3.2360 no 2_554
H(13) C(10) 3.4722 no 2_554
H(13) C(11) 3.5693 no 2_554
H(13) C(12) 3.4822 no 2_554
H(13) C(13) 3.2705 no 2_554
H(13) C(14) 3.1214 no 2_554
H(13) H(12) 2.9592 no 2_544
H(13) H(12) 3.5057 no 2_554
H(13) H(14) 3.2129 no 3_565
H(14) Pt(2) 3.4147 no 1_565
H(14) O(2) 3.4582 no 3_565
H(14) N(2) 2.9684 no 3_565
H(14) C(4) 3.3512 no 3_565
H(14) C(9) 2.8573 no 3_565
H(14) C(10) 3.2182 no 3_565
H(14) C(14) 3.5802 no 3_565
H(14) C(15) 2.7861 no 3_565
H(14) H(1) 3.3185 no 3_565
H(14) H(2) 2.6356 no 3_565
H(14) H(13) 3.2129 no 3_565
H(15) C(3) 3.3109 no 3_565
H(15) C(4) 3.3965 no 3_565
H(15) C(12) 2.9388 no 2_554
H(15) C(13) 2.9328 no 2_554
H(15) H(1) 2.9223 no 3_565
H(15) H(2) 3.0537 no 3_565
H(15) H(10) 2.9886 no 2_554
H(15) H(11) 3.5707 no 2_544
H(15) H(11) 2.9727 no 2_554
H(16) C(3) 3.1548 no 3_565
H(16) C(4) 3.4214 no 3_565
H(16) H(1) 2.4518 no 3_565
H(16) H(2) 2.9832 no 3_565
H(16) H(11) 2.8172 no 2_544

loop_
_geom_torsion_atom_site_label_1
_geom_torsion_atom_site_label_2
_geom_torsion_atom_site_label_3
_geom_torsion_atom_site_label_4
_geom_torsion
_geom_torsion_publ_flag
_geom_torsion_site_symmetry_1
_geom_torsion_site_symmetry_3
_geom_torsion_site_symmetry_4
O(1) Pt(1) N(1) C(7) -7.8(3) no . . .
O(1) Pt(1) N(1) C(8) 173.0(3) no . . .
N(1) Pt(1) O(1) C(2) 6.5(3) no . . .
O(1) Pt(1) N(1) C(7) -172.2(3) no . 3_666 3_666
O(1) Pt(1) N(1) C(8) 7.0(3) no . 3_666 3_666
N(1) Pt(1) O(1) C(2) -173.5(3) no 3_666 . .
O(1) Pt(1) N(1) C(7) 172.2(3) no 3_666 . .
O(1) Pt(1) N(1) C(8) -7.0(3) no 3_666 . .
N(1) Pt(1) O(1) C(2) 173.5(3) no . 3_666 3_666
O(1) Pt(1) N(1) C(7) 7.8(3) no 3_666 3_666 3_666
O(1) Pt(1) N(1) C(8) -173.0(3) no 3_666 3_666 3_666
N(1) Pt(1) O(1) C(2) -6.5(3) no 3_666 3_666 3_666
O(2) Pt(2) N(2) C(15) -9.8(2) no . . .
O(2) Pt(2) N(2) C(16) 170.34(17) no . . .
N(2) Pt(2) O(2) C(10) 12.31(19) no . . .
O(2) Pt(2) N(2) C(15) -170.2(2) no . 3_555 3_555
O(2) Pt(2) N(2) C(16) 9.66(17) no . 3_555 3_555
N(2) Pt(2) O(2) C(10) -167.69(19) no 3_555 . .
O(2) Pt(2) N(2) C(15) 170.2(2) no 3_555 . .
O(2) Pt(2) N(2) C(16) -9.66(17) no 3_555 . .
N(2) Pt(2) O(2) C(10) 167.69(19) no . 3_555 3_555
O(2) Pt(2) N(2) C(15) 9.8(2) no 3_555 3_555 3_555
O(2) Pt(2) N(2) C(16) -170.34(17) no 3_555 3_555 3_555
N(2) Pt(2) O(2) C(10) -12.31(19) no 3_555 3_555 3_555
Pt(1) O(1) C(2) C(1) -1.5(6) no . . .
Pt(1) O(1) C(2) C(3) 177.5(2) no . . .
Pt(2) O(2) C(10) C(9) -8.4(5) no . . .
Pt(2) O(2) C(10) C(11) 172.09(16) no . . .
Pt(1) N(1) C(7) C(1) 4.5(6) no . . .
C(8) N(1) C(7) C(1) -176.2(4) no . . .
Pt(2) N(2) C(15) C(9) 3.3(5) no . . .
C(16) N(2) C(15) C(9) -176.8(3) no . . .
C(2) C(1) C(6) C(5) 0.5(7) no . . .
C(6) C(1) C(2) O(1) 177.8(4) no . . .
C(6) C(1) C(2) C(3) -1.3(6) no . . .
C(2) C(1) C(7) N(1) 3.3(7) no . . .
C(7) C(1) C(2) O(1) -5.0(7) no . . .
C(7) C(1) C(2) C(3) 176.0(4) no . . .
C(6) C(1) C(7) N(1) -179.4(4) no . . .
C(7) C(1) C(6) C(5) -177.0(4) no . . .
O(1) C(2) C(3) C(4) -177.7(4) no . . .
C(1) C(2) C(3) C(4) 1.4(7) no . . .
C(2) C(3) C(4) C(5) -0.7(7) no . . .
C(3) C(4) C(5) C(6) -0.1(7) no . . .
C(4) C(5) C(6) C(1) 0.2(8) no . . .
C(10) C(9) C(14) C(13) -0.4(5) no . . .
C(14) C(9) C(10) O(2) 179.8(3) no . . .
C(14) C(9) C(10) C(11) -0.7(5) no . . .
C(10) C(9) C(15) N(2) 5.2(6) no . . .
C(15) C(9) C(10) O(2) -2.4(5) no . . .
C(15) C(9) C(10) C(11) 177.1(3) no . . .
C(14) C(9) C(15) N(2) -177.0(3) no . . .
C(15) C(9) C(14) C(13) -178.3(3) no . . .
O(2) C(10) C(11) C(12) -179.5(3) no . . .
C(9) C(10) C(11) C(12) 0.9(5) no . . .
C(10) C(11) C(12) C(13) -0.1(5) no . . .
C(11) C(12) C(13) C(14) -0.9(5) no . . .
C(12) C(13) C(14) C(9) 1.2(6) no . . .
